data_7715492
loop_
_publ_author_name
'Dune&#x15f;, Gabriel'
'Chapple, Peter M.'
'Kahlal, Samia'
'Roisnel, Thierry'
'Carpentier, Jean-Fran&#xe7;ois'
'Saillard, Jean-Yves'
'Sarazin, Yann'

_publ_section_title
;
 Barium phosphidoboranes and related calcium complexes.
;
_journal_issue 16
_journal_name_full 'Dalton transactions (Cambridge, England : 2003)'
_journal_page_first 6892
_journal_page_last 6905
_journal_paper_doi 10.1039/d4dt00487f
_journal_volume 53
_journal_year 2024
_chemical_absolute_configuration rm/ad/rmad/syn/unk/.
_chemical_compound_source 'synthesis as described'
_chemical_formula_moiety 'C62 H82 B2 Ca N3 O P'
_chemical_formula_sum 'C62 H82 B2 Ca N3 O P'
_chemical_formula_weight 977.97
_space_group_crystal_system monoclinic
_space_group_IT_number 4
_space_group_name_Hall 'P 2yb'
_space_group_name_H-M_alt 'P 1 21 1'
_atom_sites_solution_hydrogens mixed
_atom_sites_solution_primary dual
_audit_update_record
;
2024-03-18 deposited with the CCDC.	2024-03-21 downloaded from the CCDC.
;
_cell_angle_alpha 90
_cell_angle_beta 99.281(3)
_cell_angle_gamma 90
_cell_formula_units_Z 2
_cell_length_a 13.0239(10)
_cell_length_b 12.5202(9)
_cell_length_c 18.2775(12)
_cell_measurement_reflns_used 7029
_cell_measurement_temperature 299(2)
_cell_measurement_theta_max 27.4174
_cell_measurement_theta_min 2.2708
_cell_measurement_wavelength 0.710730
_cell_volume 2941.3(4)
_computing_cell_refinement 'Bruker APEX2 (Bruker, 2014)'
_computing_data_collection 'Bruker APEX2 (Bruker, 2014)'
_computing_data_reduction 'Bruker APEX2 (Bruker, 2014)'
_computing_molecular_graphics
;
   'SXGRAPH (L. Farrugia, 1999), Mercury (CSD, 2020)'
;
_computing_publication_material 'CRYSCALC (T. Roisnel, local program, ver. 2024)'
_computing_structure_refinement 'SHELXL-2019_2 (Sheldrick, 2019)'
_computing_structure_solution 'SHELXT 2018_2 (Sheldrick, 2018)'
_diffrn_ambient_temperature 299(2)
_diffrn_detector 'CCD plate'
_diffrn_detector_area_resol_mean 8.33
_diffrn_measured_fraction_theta_full 0.996
_diffrn_measured_fraction_theta_max 0.993
_diffrn_measurement_device_type 'APEXII, Bruker-AXS'
_diffrn_measurement_method 'CCD rotation images, thin slices'
_diffrn_orient_matrix_UB_11 0.0154523
_diffrn_orient_matrix_UB_12 -0.0446245
_diffrn_orient_matrix_UB_13 0.0458316
_diffrn_orient_matrix_UB_21 0.0761698
_diffrn_orient_matrix_UB_22 0.0120485
_diffrn_orient_matrix_UB_23 0.0012680
_diffrn_orient_matrix_UB_31 -0.0035030
_diffrn_orient_matrix_UB_32 0.0651371
_diffrn_orient_matrix_UB_33 0.0311641
_diffrn_radiation_monochromator graphite
_diffrn_radiation_probe x-ray
_diffrn_radiation_source 'fine-focus sealed tube'
_diffrn_radiation_type MoK\a
_diffrn_radiation_wavelength 0.71073
_diffrn_reflns_av_R_equivalents 0.0228
_diffrn_reflns_av_unetI/netI 0.0465
_diffrn_reflns_limit_h_max 16
_diffrn_reflns_limit_h_min -16
_diffrn_reflns_limit_k_max 12
_diffrn_reflns_limit_k_min -16
_diffrn_reflns_limit_l_max 16
_diffrn_reflns_limit_l_min -23
_diffrn_reflns_number 15470
_diffrn_reflns_theta_full 25.242
_diffrn_reflns_theta_max 27.505
_diffrn_reflns_theta_min 2.271
_diffrn_source_current 30.
_diffrn_source_power 1500.0
_diffrn_source_voltage 50.
_exptl_absorpt_coefficient_mu 0.175
_exptl_absorpt_correction_T_max 0.978
_exptl_absorpt_correction_T_min 0.909
_exptl_absorpt_correction_type multi-scan
_exptl_absorpt_process_details
;
  [Sheldrick, G.M. (2014). SADABS Bruker AXS Inc., Madison, Wisconsin, USA]
;
_exptl_crystal_colour yellow
_exptl_crystal_density_diffrn 1.104
_exptl_crystal_description prism
_exptl_crystal_F_000 1056
_exptl_crystal_size_max 0.330
_exptl_crystal_size_mid 0.270
_exptl_crystal_size_min 0.130
_refine_diff_density_max 0.328
_refine_diff_density_min -0.286
_refine_diff_density_rms 0.044
_refine_ls_abs_structure_details
;
Flack x determined using 2986 quotients [(I+)-(I-)]/[(I+)+(I-)]
(Parsons, Flack and Wagner, Acta Cryst. B69 (2013) 249-259).
;
_refine_ls_abs_structure_Flack -0.009(16)
_refine_ls_extinction_method none
_refine_ls_goodness_of_fit_ref 0.999
_refine_ls_hydrogen_treatment mixed
_refine_ls_matrix_type full
_refine_ls_number_parameters 716
_refine_ls_number_reflns 10613
_refine_ls_number_restraints 79
_refine_ls_restrained_S_all 1.017
_refine_ls_R_factor_all 0.0483
_refine_ls_R_factor_gt 0.0412
_refine_ls_shift/su_max 0.003
_refine_ls_shift/su_mean 0.000
_refine_ls_structure_factor_coef Fsqd
_refine_ls_weighting_details 'w=1/[\s^2^(Fo^2^)+(0.0472P)^2^+0.7797P] where P=(Fo^2^+2Fc^2^)/3'
_refine_ls_weighting_scheme calc
_refine_ls_wR_factor_gt 0.0933
_refine_ls_wR_factor_ref 0.0976
_reflns_Friedel_coverage 0.509
_reflns_Friedel_fraction_full 0.614
_reflns_Friedel_fraction_max 0.555
_reflns_number_gt 9566
_reflns_number_total 10613
_reflns_threshold_expression >2sigma(I)
_cod_data_source_file d4dt00487f2.cif
_cod_data_source_block 4
_cod_depositor_comments 'Adding full bibliography for 7715491--7715494.cif.'
_cod_original_sg_symbol_H-M 'P 21'
_cod_database_code 7715492

loop_
_space_group_symop_operation_xyz
'x, y, z'
'-x, y+1/2, -z'

loop_
_atom_site_label
_atom_site_type_symbol
_atom_site_fract_x
_atom_site_fract_y
_atom_site_fract_z
_atom_site_U_iso_or_equiv
_atom_site_adp_type
_atom_site_occupancy
_atom_site_site_symmetry_order
_atom_site_calc_flag
_atom_site_refinement_flags_posn
_atom_site_refinement_flags_adp
_atom_site_refinement_flags_occupancy
_atom_site_disorder_assembly
_atom_site_disorder_group
Ca1 Ca 0.39246(4) 0.47928(4) 0.22839(3) 0.01885(12) Uani 1 1 d . . . . .
P1 P 0.44173(6) 0.20939(6) 0.18598(4) 0.02442(17) Uani 1 1 d . . . . .
B1 B 0.4168(3) 0.3224(3) 0.11192(19) 0.0238(7) Uani 1 1 d D . . . .
HB1A H 0.422(2) 0.297(3) 0.0601(9) 0.029 Uiso 1 1 d D U . . .
HB1B H 0.4730(19) 0.383(2) 0.1287(16) 0.029 Uiso 1 1 d D U . . .
HB1C H 0.3342(15) 0.361(3) 0.1233(17) 0.029 Uiso 1 1 d D U . . .
B2 B 0.4500(3) 0.2713(3) 0.28389(18) 0.0262(7) Uani 1 1 d D . . . .
HB2A H 0.466(2) 0.212(2) 0.3310(13) 0.031 Uiso 1 1 d D U . . .
HB2B H 0.3708(14) 0.308(3) 0.2866(17) 0.031 Uiso 1 1 d D U . . .
HB2C H 0.508(3) 0.335(3) 0.2850(17) 0.031 Uiso 1 1 d . U . . .
C3 C 0.5613(2) 0.1375(3) 0.17719(15) 0.0261(7) Uani 1 1 d . . . . .
C4 C 0.5599(3) 0.0393(3) 0.14121(19) 0.0345(8) Uani 1 1 d . . . . .
H4 H 0.496622 0.008606 0.121033 0.041 Uiso 1 1 calc R U . . .
C5 C 0.6526(3) -0.0134(3) 0.13515(19) 0.0422(8) Uani 1 1 d . . . . .
H5 H 0.650945 -0.078386 0.110348 0.051 Uiso 1 1 calc R U . . .
C6 C 0.7463(3) 0.0309(3) 0.1659(2) 0.0413(9) Uani 1 1 d . . . . .
H6 H 0.808081 -0.004918 0.163068 0.050 Uiso 1 1 calc R U . . .
C7 C 0.7485(3) 0.1290(3) 0.2011(2) 0.0424(9) Uani 1 1 d . . . . .
H7 H 0.811774 0.159709 0.221168 0.051 Uiso 1 1 calc R U . . .
C8 C 0.6559(2) 0.1816(3) 0.20643(18) 0.0339(8) Uani 1 1 d . . . . .
H8 H 0.657909 0.247463 0.230099 0.041 Uiso 1 1 calc R U . . .
C9 C 0.3415(2) 0.1063(3) 0.17063(16) 0.0260(6) Uani 1 1 d . . . . .
C10 C 0.2646(2) 0.1088(3) 0.10903(16) 0.0296(7) Uani 1 1 d . . . . .
H10 H 0.263702 0.163283 0.074361 0.035 Uiso 1 1 calc R U . . .
C11 C 0.1888(3) 0.0303(3) 0.09881(19) 0.0394(8) Uani 1 1 d . . . . .
H11 H 0.137646 0.032074 0.056987 0.047 Uiso 1 1 calc R U . . .
C12 C 0.1884(3) -0.0503(3) 0.1499(2) 0.0411(9) Uani 1 1 d . . . . .
H12 H 0.136860 -0.102364 0.142999 0.049 Uiso 1 1 calc R U . . .
C13 C 0.2655(3) -0.0532(3) 0.21159(19) 0.0374(8) Uani 1 1 d . . . . .
H13 H 0.265924 -0.107495 0.246333 0.045 Uiso 1 1 calc R U . . .
C14 C 0.3414(3) 0.0240(3) 0.22161(17) 0.0330(7) Uani 1 1 d . . . . .
H14 H 0.393270 0.021097 0.262981 0.040 Uiso 1 1 calc R U . . .
N15 N 0.35561(17) 0.62425(19) 0.30474(12) 0.0183(5) Uani 1 1 d . . . . .
N21 N 0.57552(18) 0.55308(19) 0.27105(12) 0.0196(5) Uani 1 1 d . . . . .
C22 C 0.6680(2) 0.4948(2) 0.25847(15) 0.0213(6) Uani 1 1 d . . . . .
C23 C 0.6997(2) 0.5005(2) 0.18869(15) 0.0249(6) Uani 1 1 d . . . . .
C24 C 0.7915(2) 0.4465(3) 0.18020(18) 0.0341(8) Uani 1 1 d . . . . .
H24 H 0.813989 0.447884 0.134423 0.041 Uiso 1 1 calc R U . . .
C25 C 0.8492(2) 0.3915(3) 0.23804(19) 0.0331(7) Uani 1 1 d . . . . .
H25 H 0.910563 0.357620 0.231335 0.040 Uiso 1 1 calc R U . . .
C26 C 0.8161(2) 0.3868(3) 0.30553(18) 0.0309(7) Uani 1 1 d . . . . .
H26 H 0.855359 0.349224 0.344157 0.037 Uiso 1 1 calc R U . . .
C27 C 0.7244(2) 0.4373(2) 0.31744(16) 0.0229(6) Uani 1 1 d . . . . .
C28 C 0.6431(3) 0.5682(3) 0.12668(17) 0.0324(7) Uani 1 1 d . . . . .
H28 H 0.571902 0.578669 0.136247 0.039 Uiso 1 1 calc R U . . .
C29 C 0.6938(4) 0.6777(3) 0.1264(2) 0.0534(11) Uani 1 1 d . . . . .
H29A H 0.763770 0.669857 0.116818 0.080 Uiso 1 1 calc R U . . .
H29B H 0.694863 0.711184 0.173761 0.080 Uiso 1 1 calc R U . . .
H29C H 0.654811 0.721131 0.088431 0.080 Uiso 1 1 calc R U . . .
C30 C 0.6364(3) 0.5155(3) 0.05058(18) 0.0453(10) Uani 1 1 d . . . . .
H30A H 0.705247 0.503698 0.039872 0.068 Uiso 1 1 calc R U . . .
H30B H 0.598886 0.561363 0.013448 0.068 Uiso 1 1 calc R U . . .
H30C H 0.600722 0.448396 0.050630 0.068 Uiso 1 1 calc R U . . .
C31 C 0.6906(2) 0.4296(3) 0.39329(16) 0.0274(7) Uani 1 1 d . . . . .
H31 H 0.617159 0.450315 0.387331 0.033 Uiso 1 1 calc R U . . .
C32 C 0.6994(3) 0.3156(3) 0.42385(18) 0.0366(8) Uani 1 1 d . . . . .
H32A H 0.667075 0.266943 0.386492 0.055 Uiso 1 1 calc R U . . .
H32B H 0.665301 0.311104 0.466537 0.055 Uiso 1 1 calc R U . . .
H32C H 0.771510 0.297115 0.437680 0.055 Uiso 1 1 calc R U . . .
C33 C 0.7519(3) 0.5070(3) 0.44876(17) 0.0363(8) Uani 1 1 d . . . . .
H33A H 0.825055 0.493356 0.451829 0.055 Uiso 1 1 calc R U . . .
H33B H 0.732142 0.496958 0.496660 0.055 Uiso 1 1 calc R U . . .
H33C H 0.737104 0.579070 0.432572 0.055 Uiso 1 1 calc R U . . .
C34 C 0.5992(2) 0.6396(2) 0.30785(15) 0.0208(6) Uani 1 1 d . . . . .
H34 H 0.669483 0.657139 0.315995 0.025 Uiso 1 1 calc R U . . .
C35 C 0.5316(2) 0.7135(2) 0.33845(14) 0.0201(6) Uani 1 1 d . . . . .
C36 C 0.5814(2) 0.8011(2) 0.37604(15) 0.0224(6) Uani 1 1 d . . . . .
H36 H 0.653048 0.806397 0.378293 0.027 Uiso 1 1 calc R U . . .
C37 C 0.5319(2) 0.8818(2) 0.41064(15) 0.0214(6) Uani 1 1 d . . . . .
C38 C 0.4242(2) 0.8731(2) 0.40526(15) 0.0214(6) Uani 1 1 d . . . . .
H38 H 0.387290 0.925937 0.425567 0.026 Uiso 1 1 calc R U . . .
C39 C 0.3715(2) 0.7860(2) 0.36981(14) 0.0192(6) Uani 1 1 d . . . . .
C40 C 0.4227(2) 0.7033(2) 0.33616(13) 0.0181(5) Uani 1 1 d . . . . .
C41 C 0.5956(2) 0.9705(3) 0.45459(16) 0.0285(6) Uani 1 1 d . . . . .
C42 C 0.6690(3) 1.0226(3) 0.4066(2) 0.0473(10) Uani 1 1 d . . . . .
H42A H 0.628482 1.057432 0.364802 0.071 Uiso 1 1 calc R U . . .
H42B H 0.711744 0.968612 0.389417 0.071 Uiso 1 1 calc R U . . .
H42C H 0.712389 1.074162 0.435629 0.071 Uiso 1 1 calc R U . . .
C43 C 0.6603(3) 0.9203(3) 0.5231(2) 0.0587(12) Uani 1 1 d . . . . .
H43A H 0.701526 0.974505 0.551067 0.088 Uiso 1 1 calc R U . . .
H43B H 0.705284 0.866704 0.507948 0.088 Uiso 1 1 calc R U . . .
H43C H 0.614898 0.888161 0.553242 0.088 Uiso 1 1 calc R U . . .
C44 C 0.5274(3) 1.0578(3) 0.47894(19) 0.0348(8) Uani 1 1 d . . . . .
H44A H 0.482692 1.027650 0.510441 0.052 Uiso 1 1 calc R U . . .
H44B H 0.485986 1.089060 0.436109 0.052 Uiso 1 1 calc R U . . .
H44C H 0.570578 1.111700 0.505641 0.052 Uiso 1 1 calc R U . . .
N51 N 0.19832(17) 0.44409(19) 0.23326(12) 0.0203(5) Uani 1 1 d . . . . .
C52 C 0.1422(2) 0.3494(2) 0.20352(15) 0.0218(6) Uani 1 1 d . . . . .
C53 C 0.1263(2) 0.2658(2) 0.25134(16) 0.0239(6) Uani 1 1 d . . . . .
C54 C 0.0623(2) 0.1818(3) 0.22229(18) 0.0312(7) Uani 1 1 d . . . . .
H54 H 0.051853 0.124761 0.252867 0.037 Uiso 1 1 calc R U . . .
C55 C 0.0141(2) 0.1809(3) 0.14934(19) 0.0374(8) Uani 1 1 d . . . . .
H55 H -0.029937 0.125007 0.131489 0.045 Uiso 1 1 calc R U . . .
C56 C 0.0317(2) 0.2643(3) 0.10270(17) 0.0361(8) Uani 1 1 d . . . . .
H56 H -0.000510 0.263253 0.053435 0.043 Uiso 1 1 calc R U . . .
C57 C 0.0961(2) 0.3490(3) 0.12811(16) 0.0279(7) Uani 1 1 d . . . . .
C58 C 0.1706(2) 0.2681(3) 0.33368(16) 0.0268(7) Uani 1 1 d . . . . .
H58 H 0.224554 0.323352 0.341366 0.032 Uiso 1 1 calc R U . . .
C59 C 0.2205(3) 0.1630(3) 0.3627(2) 0.0424(9) Uani 1 1 d . . . . .
H59A H 0.168280 0.108282 0.358725 0.064 Uiso 1 1 calc R U . . .
H59B H 0.251563 0.171378 0.413666 0.064 Uiso 1 1 calc R U . . .
H59C H 0.273004 0.143298 0.333915 0.064 Uiso 1 1 calc R U . . .
C60 C 0.0854(3) 0.2998(3) 0.37884(18) 0.0424(9) Uani 1 1 d . . . . .
H60A H 0.058090 0.368703 0.362948 0.064 Uiso 1 1 calc R U . . .
H60B H 0.114415 0.302545 0.430526 0.064 Uiso 1 1 calc R U . . .
H60C H 0.030399 0.247913 0.371218 0.064 Uiso 1 1 calc R U . . .
C61 C 0.1125(2) 0.4423(3) 0.07754(17) 0.0357(8) Uani 1 1 d . . . . .
H61 H 0.178451 0.476630 0.098312 0.043 Uiso 1 1 calc R U . . .
C62 C 0.1212(3) 0.4065(4) -0.00142(18) 0.0552(12) Uani 1 1 d . . . . .
H62A H 0.172604 0.351247 0.000477 0.083 Uiso 1 1 calc R U . . .
H62B H 0.141159 0.466206 -0.028952 0.083 Uiso 1 1 calc R U . . .
H62C H 0.055113 0.379709 -0.025260 0.083 Uiso 1 1 calc R U . . .
C63 C 0.0261(3) 0.5258(4) 0.0767(2) 0.0553(12) Uani 1 1 d . . . . .
H63A H -0.040085 0.493549 0.058838 0.083 Uiso 1 1 calc R U . . .
H63B H 0.037759 0.583829 0.044646 0.083 Uiso 1 1 calc R U . . .
H63C H 0.026473 0.552394 0.125993 0.083 Uiso 1 1 calc R U . . .
C64 C 0.1379(2) 0.5088(2) 0.26020(15) 0.0229(6) Uani 1 1 d . . . . .
H64 H 0.068891 0.487025 0.255245 0.027 Uiso 1 1 calc R U . . .
C65 C 0.1599(2) 0.6097(2) 0.29678(15) 0.0220(6) Uani 1 1 d . . . . .
C66 C 0.0726(2) 0.6643(3) 0.31495(17) 0.0271(7) Uani 1 1 d . . . . .
H66 H 0.007717 0.632738 0.301455 0.032 Uiso 1 1 calc R U . . .
C67 C 0.0767(2) 0.7615(3) 0.35139(17) 0.0273(7) Uani 1 1 d . . . . .
C68 C 0.1744(2) 0.8076(2) 0.37312(16) 0.0255(6) Uani 1 1 d . . . . .
H68 H 0.180427 0.872261 0.398465 0.031 Uiso 1 1 calc R U . . .
C69 C 0.2633(2) 0.7562(2) 0.35666(15) 0.0214(6) Uani 1 1 d . . . . .
C70 C 0.2585(2) 0.6582(2) 0.31740(14) 0.0187(6) Uani 1 1 d . . . . .
C71A C -0.0245(2) 0.8162(3) 0.3653(2) 0.0369(8) Uani 0.744(8) 1 d . . P A 1
C72A C -0.0838(5) 0.8533(6) 0.2948(3) 0.0609(18) Uani 0.744(8) 1 d . U P A 1
H72A H -0.095833 0.794473 0.260790 0.091 Uiso 0.744(8) 1 calc R U P A 1
H72B H -0.149234 0.881976 0.303166 0.091 Uiso 0.744(8) 1 calc R U P A 1
H72C H -0.045007 0.907751 0.274247 0.091 Uiso 0.744(8) 1 calc R U P A 1
C73A C -0.0037(4) 0.9084(4) 0.4212(3) 0.0473(15) Uani 0.744(8) 1 d . U P A 1
H73A H 0.035101 0.882205 0.466805 0.071 Uiso 0.744(8) 1 calc R U P A 1
H73B H 0.035543 0.963115 0.401399 0.071 Uiso 0.744(8) 1 calc R U P A 1
H73C H -0.068684 0.937340 0.430318 0.071 Uiso 0.744(8) 1 calc R U P A 1
C74A C -0.0893(4) 0.7348(4) 0.4037(3) 0.0425(14) Uani 0.744(8) 1 d . U P A 1
H74A H -0.049115 0.711567 0.449675 0.064 Uiso 0.744(8) 1 calc R U P A 1
H74B H -0.152041 0.768412 0.413325 0.064 Uiso 0.744(8) 1 calc R U P A 1
H74C H -0.106649 0.674242 0.371888 0.064 Uiso 0.744(8) 1 calc R U P A 1
C71B C -0.0245(2) 0.8162(3) 0.3653(2) 0.0369(8) Uani 0.256(8) 1 d . . P A 2
C72B C -0.0180(19) 0.939(2) 0.3485(14) 0.092(8) Uani 0.256(8) 1 d . U P A 2
H72D H 0.000923 0.948635 0.300332 0.138 Uiso 0.256(8) 1 calc R U P A 2
H72E H -0.084402 0.971433 0.349791 0.138 Uiso 0.256(8) 1 calc R U P A 2
H72F H 0.033523 0.971445 0.385238 0.138 Uiso 0.256(8) 1 calc R U P A 2
C73B C -0.0498(19) 0.789(2) 0.4296(13) 0.087(7) Uani 0.256(8) 1 d . U P A 2
H73D H -0.112969 0.824808 0.436008 0.130 Uiso 0.256(8) 1 calc R U P A 2
H73E H -0.059790 0.713303 0.430992 0.130 Uiso 0.256(8) 1 calc R U P A 2
H73F H 0.005036 0.809765 0.468644 0.130 Uiso 0.256(8) 1 calc R U P A 2
C74B C -0.1183(13) 0.7875(16) 0.2974(9) 0.053(5) Uani 0.256(8) 1 d . U P A 2
H74D H -0.098172 0.807862 0.251120 0.080 Uiso 0.256(8) 1 calc R U P A 2
H74E H -0.131840 0.712112 0.297192 0.080 Uiso 0.256(8) 1 calc R U P A 2
H74F H -0.180072 0.825675 0.304083 0.080 Uiso 0.256(8) 1 calc R U P A 2
O81A O 0.36459(19) 0.60301(18) 0.12667(11) 0.0338(5) Uani 0.357(11) 1 d . . P B 1
C82A C 0.3574(3) 0.5869(3) 0.04714(16) 0.0341(8) Uani 0.357(11) 1 d . . P B 1
H82A H 0.289032 0.560473 0.025960 0.041 Uiso 0.357(11) 1 calc R U P B 1
H82B H 0.409313 0.535952 0.036719 0.041 Uiso 0.357(11) 1 calc R U P B 1
C83A C 0.3762(10) 0.6926(8) 0.0166(5) 0.036(3) Uani 0.357(11) 1 d . U P B 1
H83A H 0.449499 0.710837 0.026015 0.043 Uiso 0.357(11) 1 calc R U P B 1
H83B H 0.351156 0.695679 -0.036255 0.043 Uiso 0.357(11) 1 calc R U P B 1
C84A C 0.3154(13) 0.7629(12) 0.0579(7) 0.059(4) Uani 0.357(11) 1 d . U P B 1
H84A H 0.243043 0.765615 0.034507 0.070 Uiso 0.357(11) 1 calc R U P B 1
H84B H 0.343523 0.834820 0.061323 0.070 Uiso 0.357(11) 1 calc R U P B 1
C85A C 0.3268(10) 0.7096(9) 0.1353(5) 0.032(2) Uani 0.357(11) 1 d . U P B 1
H85A H 0.375652 0.749182 0.170981 0.038 Uiso 0.357(11) 1 calc R U P B 1
H85B H 0.260228 0.707424 0.152584 0.038 Uiso 0.357(11) 1 calc R U P B 1
O81B O 0.36459(19) 0.60301(18) 0.12667(11) 0.0338(5) Uani 0.643(11) 1 d . . P B 2
C82B C 0.3574(3) 0.5869(3) 0.04714(16) 0.0341(8) Uani 0.643(11) 1 d . . P B 2
H82C H 0.308790 0.530015 0.030091 0.041 Uiso 0.643(11) 1 calc R U P B 2
H82D H 0.424856 0.569066 0.034435 0.041 Uiso 0.643(11) 1 calc R U P B 2
C83B C 0.3190(6) 0.6927(5) 0.0134(3) 0.0445(18) Uani 0.643(11) 1 d . U P B 2
H83C H 0.244119 0.699089 0.009404 0.053 Uiso 0.643(11) 1 calc R U P B 2
H83D H 0.338708 0.702571 -0.035089 0.053 Uiso 0.643(11) 1 calc R U P B 2
C84B C 0.3766(6) 0.7730(5) 0.0710(3) 0.0388(16) Uani 0.643(11) 1 d . U P B 2
H84C H 0.446594 0.786704 0.061623 0.047 Uiso 0.643(11) 1 calc R U P B 2
H84D H 0.339188 0.840209 0.069640 0.047 Uiso 0.643(11) 1 calc R U P B 2
C85B C 0.3785(6) 0.7193(5) 0.1426(3) 0.0346(15) Uani 0.643(11) 1 d . U P B 2
H85C H 0.322839 0.745772 0.167105 0.042 Uiso 0.643(11) 1 calc R U P B 2
H85D H 0.444329 0.732132 0.174613 0.042 Uiso 0.643(11) 1 calc R U P B 2

loop_
_atom_site_aniso_label
_atom_site_aniso_U_11
_atom_site_aniso_U_22
_atom_site_aniso_U_33
_atom_site_aniso_U_23
_atom_site_aniso_U_13
_atom_site_aniso_U_12
Ca1 0.0166(3) 0.0192(3) 0.0214(2) -0.0017(2) 0.0051(2) 0.0007(2)
P1 0.0229(4) 0.0230(4) 0.0275(4) -0.0029(3) 0.0046(3) 0.0001(3)
B1 0.0268(18) 0.0145(16) 0.0280(16) 0.0043(13) -0.0020(14) -0.0025(14)
B2 0.0251(18) 0.028(2) 0.0257(16) -0.0041(14) 0.0041(14) 0.0004(16)
C3 0.0273(16) 0.0271(17) 0.0246(14) 0.0026(12) 0.0062(12) 0.0030(14)
C4 0.0329(18) 0.0278(19) 0.0428(18) -0.0065(14) 0.0061(15) 0.0015(15)
C5 0.049(2) 0.0282(19) 0.052(2) -0.0045(17) 0.0157(17) 0.0069(19)
C6 0.035(2) 0.042(2) 0.050(2) 0.0053(16) 0.0154(17) 0.0178(17)
C7 0.0248(18) 0.053(3) 0.050(2) -0.0095(17) 0.0061(15) 0.0033(17)
C8 0.0272(17) 0.036(2) 0.0385(17) -0.0107(14) 0.0055(14) 0.0011(15)
C9 0.0248(16) 0.0262(17) 0.0277(15) -0.0050(12) 0.0060(12) 0.0010(13)
C10 0.0284(17) 0.0305(18) 0.0296(15) -0.0030(13) 0.0044(13) 0.0026(15)
C11 0.0269(17) 0.047(2) 0.0416(19) -0.0154(16) -0.0014(15) -0.0019(17)
C12 0.0323(18) 0.034(2) 0.060(2) -0.0145(16) 0.0147(17) -0.0092(16)
C13 0.047(2) 0.0244(18) 0.0430(19) 0.0017(14) 0.0146(16) -0.0028(16)
C14 0.0347(18) 0.0298(19) 0.0328(16) 0.0003(13) 0.0000(14) -0.0013(15)
N15 0.0133(11) 0.0203(13) 0.0224(11) -0.0018(9) 0.0058(9) 0.0005(10)
N21 0.0168(11) 0.0203(13) 0.0231(11) -0.0006(9) 0.0076(9) 0.0027(10)
C22 0.0144(12) 0.0208(16) 0.0301(13) -0.0057(12) 0.0081(11) -0.0024(12)
C23 0.0216(14) 0.0256(17) 0.0294(14) -0.0039(12) 0.0096(12) -0.0019(13)
C24 0.0303(17) 0.0359(19) 0.0415(18) -0.0090(14) 0.0220(14) -0.0030(15)
C25 0.0184(15) 0.0305(19) 0.053(2) -0.0070(15) 0.0136(14) 0.0046(14)
C26 0.0196(15) 0.0287(19) 0.0439(18) -0.0020(14) 0.0034(13) 0.0023(14)
C27 0.0180(14) 0.0210(15) 0.0301(14) -0.0026(11) 0.0046(11) -0.0011(12)
C28 0.0319(18) 0.040(2) 0.0282(15) -0.0016(14) 0.0136(14) 0.0005(15)
C29 0.073(3) 0.036(2) 0.050(2) 0.0102(17) 0.006(2) -0.006(2)
C30 0.046(2) 0.063(3) 0.0304(17) -0.0056(16) 0.0161(16) -0.0013(19)
C31 0.0254(16) 0.0304(18) 0.0264(14) -0.0002(12) 0.0044(12) 0.0030(14)
C32 0.042(2) 0.034(2) 0.0331(17) 0.0038(14) 0.0035(15) -0.0019(17)
C33 0.045(2) 0.032(2) 0.0309(16) 0.0001(13) 0.0036(15) -0.0070(16)
C34 0.0149(13) 0.0215(16) 0.0270(14) 0.0003(11) 0.0060(11) -0.0006(12)
C35 0.0160(13) 0.0228(15) 0.0223(12) 0.0001(11) 0.0053(10) 0.0030(13)
C36 0.0145(13) 0.0238(16) 0.0289(14) -0.0014(11) 0.0031(11) -0.0001(12)
C37 0.0189(14) 0.0203(16) 0.0250(14) -0.0013(11) 0.0036(11) -0.0011(12)
C38 0.0201(14) 0.0194(15) 0.0257(13) -0.0029(11) 0.0071(11) 0.0039(12)
C39 0.0174(13) 0.0207(15) 0.0199(12) 0.0011(10) 0.0043(10) 0.0027(12)
C40 0.0162(13) 0.0207(14) 0.0180(12) 0.0012(11) 0.0050(10) 0.0012(12)
C41 0.0238(14) 0.0222(16) 0.0377(15) -0.0072(13) -0.0001(12) -0.0007(14)
C42 0.036(2) 0.030(2) 0.082(3) -0.0182(18) 0.0249(19) -0.0114(17)
C43 0.064(3) 0.043(3) 0.057(2) -0.0129(19) -0.028(2) 0.007(2)
C44 0.0355(19) 0.0268(18) 0.0427(18) -0.0138(15) 0.0086(15) -0.0033(16)
N51 0.0173(11) 0.0225(13) 0.0207(11) 0.0003(9) 0.0024(9) -0.0025(10)
C52 0.0128(13) 0.0269(16) 0.0256(14) -0.0045(11) 0.0028(11) 0.0014(12)
C53 0.0158(14) 0.0257(17) 0.0308(14) -0.0046(12) 0.0054(11) 0.0002(13)
C54 0.0267(16) 0.0263(18) 0.0431(18) -0.0067(13) 0.0129(14) -0.0042(14)
C55 0.0267(17) 0.040(2) 0.0475(19) -0.0213(16) 0.0120(15) -0.0095(16)
C56 0.0258(17) 0.051(2) 0.0307(16) -0.0152(16) 0.0020(13) -0.0037(16)
C57 0.0191(15) 0.038(2) 0.0270(15) -0.0055(13) 0.0055(12) 0.0007(14)
C58 0.0226(15) 0.0291(18) 0.0292(15) 0.0044(13) 0.0058(12) -0.0034(14)
C59 0.040(2) 0.037(2) 0.050(2) 0.0165(17) 0.0044(17) -0.0002(17)
C60 0.0316(19) 0.065(3) 0.0320(17) 0.0014(16) 0.0098(14) 0.0000(18)
C61 0.0251(16) 0.053(2) 0.0275(15) 0.0069(14) 0.0007(13) -0.0041(16)
C62 0.047(2) 0.092(4) 0.0258(17) 0.0007(19) 0.0037(16) -0.013(2)
C63 0.045(2) 0.073(3) 0.047(2) 0.026(2) 0.0031(18) 0.016(2)
C64 0.0136(13) 0.0269(17) 0.0282(14) 0.0015(11) 0.0036(11) -0.0034(12)
C65 0.0181(14) 0.0247(16) 0.0243(14) -0.0011(12) 0.0067(11) -0.0002(13)
C66 0.0146(14) 0.0292(17) 0.0386(17) -0.0006(13) 0.0079(12) -0.0032(13)
C67 0.0186(15) 0.0269(17) 0.0388(16) -0.0025(13) 0.0115(13) 0.0011(13)
C68 0.0215(15) 0.0230(16) 0.0339(16) -0.0034(12) 0.0100(12) 0.0007(13)
C69 0.0186(14) 0.0226(15) 0.0245(13) -0.0013(11) 0.0084(11) -0.0001(12)
C70 0.0157(13) 0.0220(15) 0.0191(12) 0.0009(11) 0.0048(10) 0.0011(12)
C71A 0.0173(15) 0.036(2) 0.060(2) -0.0089(16) 0.0141(15) 0.0029(15)
C72A 0.055(2) 0.064(3) 0.064(2) 0.000(2) 0.013(2) 0.017(2)
C73A 0.034(2) 0.048(2) 0.062(2) -0.0142(18) 0.0152(17) 0.0080(17)
C74A 0.032(2) 0.046(2) 0.054(2) -0.0083(17) 0.0213(17) 0.0014(17)
C71B 0.0173(15) 0.036(2) 0.060(2) -0.0089(16) 0.0141(15) 0.0029(15)
C72B 0.090(8) 0.091(8) 0.095(8) 0.000(3) 0.015(3) 0.001(3)
C73B 0.086(8) 0.088(8) 0.087(7) -0.001(3) 0.015(3) 0.003(3)
C74B 0.050(5) 0.053(5) 0.056(5) -0.003(2) 0.008(3) 0.004(2)
O81A 0.0503(15) 0.0263(12) 0.0263(11) 0.0022(9) 0.0106(10) 0.0099(11)
C82A 0.0400(19) 0.040(2) 0.0226(15) 0.0007(13) 0.0063(14) 0.0026(16)
C83A 0.036(3) 0.037(3) 0.036(3) 0.0010(12) 0.0064(13) -0.0005(13)
C84A 0.060(4) 0.058(4) 0.058(4) 0.0010(13) 0.0095(14) 0.0003(13)
C85A 0.033(3) 0.031(3) 0.032(3) -0.0005(12) 0.0057(13) 0.0007(13)
O81B 0.0503(15) 0.0263(12) 0.0263(11) 0.0022(9) 0.0106(10) 0.0099(11)
C82B 0.0400(19) 0.040(2) 0.0226(15) 0.0007(13) 0.0063(14) 0.0026(16)
C83B 0.046(2) 0.045(2) 0.043(2) 0.0021(12) 0.0063(12) 0.0018(12)
C84B 0.0408(19) 0.0371(19) 0.0385(18) 0.0023(11) 0.0063(12) 0.0002(12)
C85B 0.0366(18) 0.0329(18) 0.0339(17) -0.0002(11) 0.0044(12) 0.0011(12)

loop_
_atom_type_symbol
_atom_type_description
_atom_type_scat_dispersion_real
_atom_type_scat_dispersion_imag
_atom_type_scat_source
C C 0.0033 0.0016 'International Tables Vol C Tables 4.2.6.8 and 6.1.1.4'
H H 0.0000 0.0000 'International Tables Vol C Tables 4.2.6.8 and 6.1.1.4'
B B 0.0013 0.0007 'International Tables Vol C Tables 4.2.6.8 and 6.1.1.4'
Ca Ca 0.2262 0.3064 'International Tables Vol C Tables 4.2.6.8 and 6.1.1.4'
N N 0.0061 0.0033 'International Tables Vol C Tables 4.2.6.8 and 6.1.1.4'
O O 0.0106 0.0060 'International Tables Vol C Tables 4.2.6.8 and 6.1.1.4'
P P 0.1023 0.0942 'International Tables Vol C Tables 4.2.6.8 and 6.1.1.4'

loop_
_geom_angle_atom_site_label_1
_geom_angle_atom_site_label_2
_geom_angle_atom_site_label_3
_geom_angle
_geom_angle_site_symmetry_1
_geom_angle_site_symmetry_3
_geom_angle_publ_flag
N15 Ca1 O81A 86.71(7) . . ?
N15 Ca1 O81B 86.71(7) . . ?
N15 Ca1 N21 79.18(7) . . ?
O81A Ca1 N21 91.15(8) . . ?
O81B Ca1 N21 91.15(8) . . ?
N15 Ca1 N51 79.58(8) . . ?
O81A Ca1 N51 96.32(8) . . ?
O81B Ca1 N51 96.32(8) . . ?
N21 Ca1 N51 157.01(7) . . ?
N15 Ca1 P1 155.93(6) . . ?
O81A Ca1 P1 117.07(5) . . ?
O81B Ca1 P1 117.07(5) . . ?
N21 Ca1 P1 102.59(6) . . ?
N51 Ca1 P1 93.31(6) . . ?
N15 Ca1 HB1B 157.4(4) . . ?
O81A Ca1 HB1B 77.3(7) . . ?
O81B Ca1 HB1B 77.3(7) . . ?
N21 Ca1 HB1B 85.3(4) . . ?
N51 Ca1 HB1B 117.6(4) . . ?
P1 Ca1 HB1B 44.2(6) . . ?
N15 Ca1 HB1C 148.6(4) . . ?
O81A Ca1 HB1C 78.1(7) . . ?
O81B Ca1 HB1C 78.1(7) . . ?
N21 Ca1 HB1C 127.8(4) . . ?
N51 Ca1 HB1C 75.1(4) . . ?
P1 Ca1 HB1C 45.3(6) . . ?
HB1B Ca1 HB1C 42.6(5) . . ?
N15 Ca1 HB2B 111.5(6) . . ?
O81A Ca1 HB2B 153.4(7) . . ?
O81B Ca1 HB2B 153.4(7) . . ?
N21 Ca1 HB2B 110.7(5) . . ?
N51 Ca1 HB2B 69.6(4) . . ?
P1 Ca1 HB2B 45.1(6) . . ?
HB1B Ca1 HB2B 89.2(8) . . ?
HB1C Ca1 HB2B 76.5(10) . . ?
N15 Ca1 HB2C 118.6(7) . . ?
O81A Ca1 HB2C 143.2(7) . . ?
O81B Ca1 HB2C 143.2(7) . . ?
N21 Ca1 HB2C 70.1(8) . . ?
N51 Ca1 HB2C 113.4(8) . . ?
P1 Ca1 HB2C 43.6(8) . . ?
HB1B Ca1 HB2C 70.1(10) . . ?
HB1C Ca1 HB2C 88.7(9) . . ?
HB2B Ca1 HB2C 43.8(9) . . ?
C9 P1 C3 103.67(14) . . ?
C9 P1 B2 110.93(14) . . ?
C3 P1 B2 110.91(15) . . ?
C9 P1 B1 111.82(15) . . ?
C3 P1 B1 110.21(14) . . ?
B2 P1 B1 109.22(16) . . ?
C9 P1 Ca1 123.86(10) . . ?
C3 P1 Ca1 132.44(11) . . ?
B2 P1 Ca1 53.28(12) . . ?
B1 P1 Ca1 56.26(11) . . ?
P1 B1 HB1A 113.4(19) . . ?
P1 B1 HB1B 106.7(17) . . ?
HB1A B1 HB1B 110(2) . . ?
P1 B1 HB1C 102.8(15) . . ?
HB1A B1 HB1C 118(2) . . ?
HB1B B1 HB1C 104(2) . . ?
P1 B2 HB2A 114.5(17) . . ?
P1 B2 HB2B 106.6(16) . . ?
HB2A B2 HB2B 107(2) . . ?
P1 B2 HB2C 104.0(16) . . ?
HB2A B2 HB2C 115(2) . . ?
HB2B B2 HB2C 109(2) . . ?
C8 C3 C4 118.7(3) . . ?
C8 C3 P1 119.3(2) . . ?
C4 C3 P1 122.0(2) . . ?
C3 C4 C5 120.6(3) . . ?
C3 C4 H4 119.7 . . ?
C5 C4 H4 119.7 . . ?
C6 C5 C4 119.9(3) . . ?
C6 C5 H5 120.0 . . ?
C4 C5 H5 120.0 . . ?
C5 C6 C7 119.8(3) . . ?
C5 C6 H6 120.1 . . ?
C7 C6 H6 120.1 . . ?
C6 C7 C8 120.0(3) . . ?
C6 C7 H7 120.0 . . ?
C8 C7 H7 120.0 . . ?
C3 C8 C7 121.0(3) . . ?
C3 C8 H8 119.5 . . ?
C7 C8 H8 119.5 . . ?
C10 C9 C14 118.9(3) . . ?
C10 C9 P1 121.1(2) . . ?
C14 C9 P1 120.0(2) . . ?
C9 C10 C11 120.1(3) . . ?
C9 C10 H10 119.9 . . ?
C11 C10 H10 119.9 . . ?
C12 C11 C10 120.7(3) . . ?
C12 C11 H11 119.7 . . ?
C10 C11 H11 119.7 . . ?
C11 C12 C13 119.4(3) . . ?
C11 C12 H12 120.3 . . ?
C13 C12 H12 120.3 . . ?
C14 C13 C12 120.1(3) . . ?
C14 C13 H13 119.9 . . ?
C12 C13 H13 119.9 . . ?
C13 C14 C9 120.8(3) . . ?
C13 C14 H14 119.6 . . ?
C9 C14 H14 119.6 . . ?
C40 N15 C70 104.1(2) . . ?
C40 N15 Ca1 127.92(16) . . ?
C70 N15 Ca1 127.23(18) . . ?
C34 N21 C22 111.7(2) . . ?
C34 N21 Ca1 126.63(18) . . ?
C22 N21 Ca1 121.58(17) . . ?
C27 C22 C23 122.0(2) . . ?
C27 C22 N21 118.7(2) . . ?
C23 C22 N21 119.3(3) . . ?
C24 C23 C22 117.2(3) . . ?
C24 C23 C28 120.6(3) . . ?
C22 C23 C28 122.1(2) . . ?
C25 C24 C23 121.6(3) . . ?
C25 C24 H24 119.2 . . ?
C23 C24 H24 119.2 . . ?
C26 C25 C24 120.0(3) . . ?
C26 C25 H25 120.0 . . ?
C24 C25 H25 120.0 . . ?
C25 C26 C27 121.4(3) . . ?
C25 C26 H26 119.3 . . ?
C27 C26 H26 119.3 . . ?
C26 C27 C22 117.9(3) . . ?
C26 C27 C31 119.5(3) . . ?
C22 C27 C31 122.7(2) . . ?
C23 C28 C29 110.4(3) . . ?
C23 C28 C30 113.0(3) . . ?
C29 C28 C30 110.3(3) . . ?
C23 C28 H28 107.6 . . ?
C29 C28 H28 107.6 . . ?
C30 C28 H28 107.6 . . ?
C28 C29 H29A 109.5 . . ?
C28 C29 H29B 109.5 . . ?
H29A C29 H29B 109.5 . . ?
C28 C29 H29C 109.5 . . ?
H29A C29 H29C 109.5 . . ?
H29B C29 H29C 109.5 . . ?
C28 C30 H30A 109.5 . . ?
C28 C30 H30B 109.5 . . ?
H30A C30 H30B 109.5 . . ?
C28 C30 H30C 109.5 . . ?
H30A C30 H30C 109.5 . . ?
H30B C30 H30C 109.5 . . ?
C27 C31 C33 111.5(3) . . ?
C27 C31 C32 112.0(2) . . ?
C33 C31 C32 110.4(3) . . ?
C27 C31 H31 107.6 . . ?
C33 C31 H31 107.6 . . ?
C32 C31 H31 107.6 . . ?
C31 C32 H32A 109.5 . . ?
C31 C32 H32B 109.5 . . ?
H32A C32 H32B 109.5 . . ?
C31 C32 H32C 109.5 . . ?
H32A C32 H32C 109.5 . . ?
H32B C32 H32C 109.5 . . ?
C31 C33 H33A 109.5 . . ?
C31 C33 H33B 109.5 . . ?
H33A C33 H33B 109.5 . . ?
C31 C33 H33C 109.5 . . ?
H33A C33 H33C 109.5 . . ?
H33B C33 H33C 109.5 . . ?
N21 C34 C35 129.1(3) . . ?
N21 C34 H34 115.5 . . ?
C35 C34 H34 115.5 . . ?
C36 C35 C40 117.9(2) . . ?
C36 C35 C34 115.4(2) . . ?
C40 C35 C34 126.6(3) . . ?
C35 C36 C37 125.2(3) . . ?
C35 C36 H36 117.4 . . ?
C37 C36 H36 117.4 . . ?
C38 C37 C36 116.2(3) . . ?
C38 C37 C41 123.1(2) . . ?
C36 C37 C41 120.6(3) . . ?
C39 C38 C37 120.7(3) . . ?
C39 C38 H38 119.7 . . ?
C37 C38 H38 119.7 . . ?
C38 C39 C40 122.7(2) . . ?
C38 C39 C69 132.6(2) . . ?
C40 C39 C69 104.7(2) . . ?
N15 C40 C35 129.7(2) . . ?
N15 C40 C39 113.0(2) . . ?
C35 C40 C39 117.2(3) . . ?
C44 C41 C43 109.1(3) . . ?
C44 C41 C37 112.5(2) . . ?
C43 C41 C37 108.2(3) . . ?
C44 C41 C42 107.9(3) . . ?
C43 C41 C42 109.2(3) . . ?
C37 C41 C42 109.9(2) . . ?
C41 C42 H42A 109.5 . . ?
C41 C42 H42B 109.5 . . ?
H42A C42 H42B 109.5 . . ?
C41 C42 H42C 109.5 . . ?
H42A C42 H42C 109.5 . . ?
H42B C42 H42C 109.5 . . ?
C41 C43 H43A 109.5 . . ?
C41 C43 H43B 109.5 . . ?
H43A C43 H43B 109.5 . . ?
C41 C43 H43C 109.5 . . ?
H43A C43 H43C 109.5 . . ?
H43B C43 H43C 109.5 . . ?
C41 C44 H44A 109.5 . . ?
C41 C44 H44B 109.5 . . ?
H44A C44 H44B 109.5 . . ?
C41 C44 H44C 109.5 . . ?
H44A C44 H44C 109.5 . . ?
H44B C44 H44C 109.5 . . ?
C64 N51 C52 110.9(2) . . ?
C64 N51 Ca1 124.77(19) . . ?
C52 N51 Ca1 124.26(16) . . ?
C53 C52 C57 121.7(3) . . ?
C53 C52 N51 119.5(2) . . ?
C57 C52 N51 118.5(3) . . ?
C54 C53 C52 117.8(3) . . ?
C54 C53 C58 119.9(3) . . ?
C52 C53 C58 122.2(3) . . ?
C55 C54 C53 121.7(3) . . ?
C55 C54 H54 119.2 . . ?
C53 C54 H54 119.2 . . ?
C54 C55 C56 119.5(3) . . ?
C54 C55 H55 120.2 . . ?
C56 C55 H55 120.2 . . ?
C57 C56 C55 121.3(3) . . ?
C57 C56 H56 119.3 . . ?
C55 C56 H56 119.3 . . ?
C56 C57 C52 118.0(3) . . ?
C56 C57 C61 121.3(3) . . ?
C52 C57 C61 120.7(3) . . ?
C53 C58 C59 113.6(3) . . ?
C53 C58 C60 110.1(2) . . ?
C59 C58 C60 109.9(3) . . ?
C53 C58 H58 107.7 . . ?
C59 C58 H58 107.7 . . ?
C60 C58 H58 107.7 . . ?
C58 C59 H59A 109.5 . . ?
C58 C59 H59B 109.5 . . ?
H59A C59 H59B 109.5 . . ?
C58 C59 H59C 109.5 . . ?
H59A C59 H59C 109.5 . . ?
H59B C59 H59C 109.5 . . ?
C58 C60 H60A 109.5 . . ?
C58 C60 H60B 109.5 . . ?
H60A C60 H60B 109.5 . . ?
C58 C60 H60C 109.5 . . ?
H60A C60 H60C 109.5 . . ?
H60B C60 H60C 109.5 . . ?
C57 C61 C62 112.7(3) . . ?
C57 C61 C63 110.7(3) . . ?
C62 C61 C63 110.8(3) . . ?
C57 C61 H61 107.5 . . ?
C62 C61 H61 107.5 . . ?
C63 C61 H61 107.5 . . ?
C61 C62 H62A 109.5 . . ?
C61 C62 H62B 109.5 . . ?
H62A C62 H62B 109.5 . . ?
C61 C62 H62C 109.5 . . ?
H62A C62 H62C 109.5 . . ?
H62B C62 H62C 109.5 . . ?
C61 C63 H63A 109.5 . . ?
C61 C63 H63B 109.5 . . ?
H63A C63 H63B 109.5 . . ?
C61 C63 H63C 109.5 . . ?
H63A C63 H63C 109.5 . . ?
H63B C63 H63C 109.5 . . ?
N51 C64 C65 130.3(3) . . ?
N51 C64 H64 114.9 . . ?
C65 C64 H64 114.9 . . ?
C66 C65 C70 117.4(3) . . ?
C66 C65 C64 115.4(3) . . ?
C70 C65 C64 127.2(2) . . ?
C67 C66 C65 124.7(3) . . ?
C67 C66 H66 117.6 . . ?
C65 C66 H66 117.6 . . ?
C66 C67 C68 117.6(3) . . ?
C66 C67 C71B 120.1(3) . . ?
C68 C67 C71B 122.3(3) . . ?
C66 C67 C71A 120.1(3) . . ?
C68 C67 C71A 122.3(3) . . ?
C67 C68 C69 119.8(3) . . ?
C67 C68 H68 120.1 . . ?
C69 C68 H68 120.1 . . ?
C68 C69 C70 122.5(3) . . ?
C68 C69 C39 131.8(3) . . ?
C70 C69 C39 105.7(2) . . ?
N15 C70 C65 129.5(3) . . ?
N15 C70 C69 112.5(2) . . ?
C65 C70 C69 118.0(2) . . ?
C72A C71A C73A 111.0(4) . . ?
C72A C71A C67 109.8(3) . . ?
C73A C71A C67 112.3(3) . . ?
C72A C71A C74A 110.9(4) . . ?
C73A C71A C74A 103.9(3) . . ?
C67 C71A C74A 108.8(3) . . ?
C71A C72A H72A 109.5 . . ?
C71A C72A H72B 109.5 . . ?
H72A C72A H72B 109.5 . . ?
C71A C72A H72C 109.5 . . ?
H72A C72A H72C 109.5 . . ?
H72B C72A H72C 109.5 . . ?
C71A C73A H73A 109.5 . . ?
C71A C73A H73B 109.5 . . ?
H73A C73A H73B 109.5 . . ?
C71A C73A H73C 109.5 . . ?
H73A C73A H73C 109.5 . . ?
H73B C73A H73C 109.5 . . ?
C71A C74A H74A 109.5 . . ?
C71A C74A H74B 109.5 . . ?
H74A C74A H74B 109.5 . . ?
C71A C74A H74C 109.5 . . ?
H74A C74A H74C 109.5 . . ?
H74B C74A H74C 109.5 . . ?
C73B C71B C67 112.1(11) . . ?
C73B C71B C72B 117.0(15) . . ?
C67 C71B C72B 109.1(9) . . ?
C73B C71B C74B 111.0(13) . . ?
C67 C71B C74B 109.4(6) . . ?
C72B C71B C74B 97.2(12) . . ?
C71B C72B H72D 109.5 . . ?
C71B C72B H72E 109.5 . . ?
H72D C72B H72E 109.5 . . ?
C71B C72B H72F 109.5 . . ?
H72D C72B H72F 109.5 . . ?
H72E C72B H72F 109.5 . . ?
C71B C73B H73D 109.5 . . ?
C71B C73B H73E 109.5 . . ?
H73D C73B H73E 109.5 . . ?
C71B C73B H73F 109.5 . . ?
H73D C73B H73F 109.5 . . ?
H73E C73B H73F 109.5 . . ?
C71B C74B H74D 109.5 . . ?
C71B C74B H74E 109.5 . . ?
H74D C74B H74E 109.5 . . ?
C71B C74B H74F 109.5 . . ?
H74D C74B H74F 109.5 . . ?
H74E C74B H74F 109.5 . . ?
C85A O81A C82A 105.7(4) . . ?
C85A O81A Ca1 121.6(4) . . ?
C82A O81A Ca1 131.35(19) . . ?
O81A C82A C83A 105.4(4) . . ?
O81A C82A H82A 110.7 . . ?
C83A C82A H82A 110.7 . . ?
O81A C82A H82B 110.7 . . ?
C83A C82A H82B 110.7 . . ?
H82A C82A H82B 108.8 . . ?
C84A C83A C82A 102.0(9) . . ?
C84A C83A H83A 111.4 . . ?
C82A C83A H83A 111.4 . . ?
C84A C83A H83B 111.4 . . ?
C82A C83A H83B 111.4 . . ?
H83A C83A H83B 109.2 . . ?
C83A C84A C85A 103.2(10) . . ?
C83A C84A H84A 111.1 . . ?
C85A C84A H84A 111.1 . . ?
C83A C84A H84B 111.1 . . ?
C85A C84A H84B 111.1 . . ?
H84A C84A H84B 109.1 . . ?
O81A C85A C84A 106.4(8) . . ?
O81A C85A H85A 110.4 . . ?
C84A C85A H85A 110.4 . . ?
O81A C85A H85B 110.4 . . ?
C84A C85A H85B 110.4 . . ?
H85A C85A H85B 108.6 . . ?
C82B O81B C85B 108.5(3) . . ?
C82B O81B Ca1 131.35(19) . . ?
C85B O81B Ca1 118.7(2) . . ?
O81B C82B C83B 104.4(3) . . ?
O81B C82B H82C 110.9 . . ?
C83B C82B H82C 110.9 . . ?
O81B C82B H82D 110.9 . . ?
C83B C82B H82D 110.9 . . ?
H82C C82B H82D 108.9 . . ?
C82B C83B C84B 101.5(5) . . ?
C82B C83B H83C 111.5 . . ?
C84B C83B H83C 111.5 . . ?
C82B C83B H83D 111.5 . . ?
C84B C83B H83D 111.5 . . ?
H83C C83B H83D 109.3 . . ?
C85B C84B C83B 104.1(5) . . ?
C85B C84B H84C 110.9 . . ?
C83B C84B H84C 110.9 . . ?
C85B C84B H84D 110.9 . . ?
C83B C84B H84D 110.9 . . ?
H84C C84B H84D 109.0 . . ?
C84B C85B O81B 106.8(4) . . ?
C84B C85B H85C 110.4 . . ?
O81B C85B H85C 110.4 . . ?
C84B C85B H85D 110.4 . . ?
O81B C85B H85D 110.4 . . ?
H85C C85B H85D 108.6 . . ?

loop_
_geom_bond_atom_site_label_1
_geom_bond_atom_site_label_2
_geom_bond_distance
_geom_bond_site_symmetry_2
_geom_bond_publ_flag
Ca1 N15 2.385(2) . ?
Ca1 O81A 2.402(2) . ?
Ca1 O81B 2.402(2) . ?
Ca1 N21 2.559(2) . ?
Ca1 N51 2.582(2) . ?
Ca1 P1 3.5483(10) . ?
Ca1 HB1B 2.55(3) . ?
Ca1 HB1C 2.45(3) . ?
Ca1 HB2B 2.43(3) . ?
Ca1 HB2C 2.47(3) . ?
P1 C9 1.824(3) . ?
P1 C3 1.828(3) . ?
P1 B2 1.937(3) . ?
P1 B1 1.949(3) . ?
B1 HB1A 1.010(12) . ?
B1 HB1B 1.066(12) . ?
B1 HB1C 1.227(12) . ?
B2 HB2A 1.133(9) . ?
B2 HB2B 1.139(12) . ?
B2 HB2C 1.10(3) . ?
C3 C8 1.377(4) . ?
C3 C4 1.393(4) . ?
C4 C5 1.395(5) . ?
C4 H4 0.9300 . ?
C5 C6 1.376(5) . ?
C5 H5 0.9300 . ?
C6 C7 1.384(5) . ?
C6 H6 0.9300 . ?
C7 C8 1.391(5) . ?
C7 H7 0.9300 . ?
C8 H8 0.9300 . ?
C9 C10 1.382(4) . ?
C9 C14 1.390(4) . ?
C10 C11 1.384(5) . ?
C10 H10 0.9300 . ?
C11 C12 1.375(5) . ?
C11 H11 0.9300 . ?
C12 C13 1.385(5) . ?
C12 H12 0.9300 . ?
C13 C14 1.373(5) . ?
C13 H13 0.9300 . ?
C14 H14 0.9300 . ?
N15 C40 1.382(4) . ?
N15 C70 1.388(3) . ?
N21 C34 1.285(4) . ?
N21 C22 1.458(3) . ?
C22 C27 1.401(4) . ?
C22 C23 1.405(4) . ?
C23 C24 1.404(4) . ?
C23 C28 1.509(4) . ?
C24 C25 1.378(5) . ?
C24 H24 0.9300 . ?
C25 C26 1.372(4) . ?
C25 H25 0.9300 . ?
C26 C27 1.399(4) . ?
C26 H26 0.9300 . ?
C27 C31 1.523(4) . ?
C28 C29 1.523(5) . ?
C28 C30 1.529(4) . ?
C28 H28 0.9800 . ?
C29 H29A 0.9600 . ?
C29 H29B 0.9600 . ?
C29 H29C 0.9600 . ?
C30 H30A 0.9600 . ?
C30 H30B 0.9600 . ?
C30 H30C 0.9600 . ?
C31 C33 1.531(4) . ?
C31 C32 1.531(5) . ?
C31 H31 0.9800 . ?
C32 H32A 0.9600 . ?
C32 H32B 0.9600 . ?
C32 H32C 0.9600 . ?
C33 H33A 0.9600 . ?
C33 H33B 0.9600 . ?
C33 H33C 0.9600 . ?
C34 C35 1.451(4) . ?
C34 H34 0.9300 . ?
C35 C36 1.397(4) . ?
C35 C40 1.418(3) . ?
C36 C37 1.402(4) . ?
C36 H36 0.9300 . ?
C37 C38 1.394(4) . ?
C37 C41 1.534(4) . ?
C38 C39 1.391(4) . ?
C38 H38 0.9300 . ?
C39 C40 1.425(4) . ?
C39 C69 1.440(4) . ?
C41 C44 1.519(4) . ?
C41 C43 1.527(5) . ?
C41 C42 1.543(5) . ?
C42 H42A 0.9600 . ?
C42 H42B 0.9600 . ?
C42 H42C 0.9600 . ?
C43 H43A 0.9600 . ?
C43 H43B 0.9600 . ?
C43 H43C 0.9600 . ?
C44 H44A 0.9600 . ?
C44 H44B 0.9600 . ?
C44 H44C 0.9600 . ?
N51 C64 1.282(4) . ?
N51 C52 1.452(4) . ?
C52 C53 1.400(4) . ?
C52 C57 1.412(4) . ?
C53 C54 1.393(4) . ?
C53 C58 1.523(4) . ?
C54 C55 1.379(5) . ?
C54 H54 0.9300 . ?
C55 C56 1.390(5) . ?
C55 H55 0.9300 . ?
C56 C57 1.385(5) . ?
C56 H56 0.9300 . ?
C57 C61 1.526(5) . ?
C58 C59 1.524(5) . ?
C58 C60 1.538(4) . ?
C58 H58 0.9800 . ?
C59 H59A 0.9600 . ?
C59 H59B 0.9600 . ?
C59 H59C 0.9600 . ?
C60 H60A 0.9600 . ?
C60 H60B 0.9600 . ?
C60 H60C 0.9600 . ?
C61 C62 1.532(5) . ?
C61 C63 1.535(5) . ?
C61 H61 0.9800 . ?
C62 H62A 0.9600 . ?
C62 H62B 0.9600 . ?
C62 H62C 0.9600 . ?
C63 H63A 0.9600 . ?
C63 H63B 0.9600 . ?
C63 H63C 0.9600 . ?
C64 C65 1.435(4) . ?
C64 H64 0.9300 . ?
C65 C66 1.411(4) . ?
C65 C70 1.416(4) . ?
C66 C67 1.384(4) . ?
C66 H66 0.9300 . ?
C67 C68 1.395(4) . ?
C67 C71B 1.543(4) . ?
C67 C71A 1.543(4) . ?
C68 C69 1.398(4) . ?
C68 H68 0.9300 . ?
C69 C70 1.418(4) . ?
C71A C72A 1.466(7) . ?
C71A C73A 1.537(6) . ?
C71A C74A 1.561(6) . ?
C72A H72A 0.9600 . ?
C72A H72B 0.9600 . ?
C72A H72C 0.9600 . ?
C73A H73A 0.9600 . ?
C73A H73B 0.9600 . ?
C73A H73C 0.9600 . ?
C74A H74A 0.9600 . ?
C74A H74B 0.9600 . ?
C74A H74C 0.9600 . ?
C71B C73B 1.31(2) . ?
C71B C72B 1.57(2) . ?
C71B C74B 1.634(17) . ?
C72B H72D 0.9600 . ?
C72B H72E 0.9600 . ?
C72B H72F 0.9600 . ?
C73B H73D 0.9600 . ?
C73B H73E 0.9600 . ?
C73B H73F 0.9600 . ?
C74B H74D 0.9600 . ?
C74B H74E 0.9600 . ?
C74B H74F 0.9600 . ?
O81A C85A 1.440(11) . ?
O81A C82A 1.456(3) . ?
C82A C83A 1.472(11) . ?
C82A H82A 0.9700 . ?
C82A H82B 0.9700 . ?
C83A C84A 1.471(18) . ?
C83A H83A 0.9700 . ?
C83A H83B 0.9700 . ?
C84A C85A 1.551(15) . ?
C84A H84A 0.9700 . ?
C84A H84B 0.9700 . ?
C85A H85A 0.9700 . ?
C85A H85B 0.9700 . ?
O81B C82B 1.456(3) . ?
O81B C85B 1.490(6) . ?
C82B C83B 1.512(7) . ?
C82B H82C 0.9700 . ?
C82B H82D 0.9700 . ?
C83B C84B 1.558(10) . ?
C83B H83C 0.9700 . ?
C83B H83D 0.9700 . ?
C84B C85B 1.468(7) . ?
C84B H84C 0.9700 . ?
C84B H84D 0.9700 . ?
C85B H85C 0.9700 . ?
C85B H85D 0.9700 . ?

loop_
_geom_torsion_atom_site_label_1
_geom_torsion_atom_site_label_2
_geom_torsion_atom_site_label_3
_geom_torsion_atom_site_label_4
_geom_torsion
_geom_torsion_site_symmetry_1
_geom_torsion_site_symmetry_2
_geom_torsion_site_symmetry_3
_geom_torsion_site_symmetry_4
_geom_torsion_publ_flag
C9 P1 C3 C8 -160.9(2) . . . . ?
B2 P1 C3 C8 -41.8(3) . . . . ?
B1 P1 C3 C8 79.3(3) . . . . ?
Ca1 P1 C3 C8 17.0(3) . . . . ?
C9 P1 C3 C4 19.6(3) . . . . ?
B2 P1 C3 C4 138.7(3) . . . . ?
B1 P1 C3 C4 -100.2(3) . . . . ?
Ca1 P1 C3 C4 -162.5(2) . . . . ?
C8 C3 C4 C5 0.2(5) . . . . ?
P1 C3 C4 C5 179.7(3) . . . . ?
C3 C4 C5 C6 1.0(5) . . . . ?
C4 C5 C6 C7 -1.7(5) . . . . ?
C5 C6 C7 C8 1.1(5) . . . . ?
C4 C3 C8 C7 -0.7(5) . . . . ?
P1 C3 C8 C7 179.7(3) . . . . ?
C6 C7 C8 C3 0.1(5) . . . . ?
C3 P1 C9 C10 -113.6(2) . . . . ?
B2 P1 C9 C10 127.3(2) . . . . ?
B1 P1 C9 C10 5.1(3) . . . . ?
Ca1 P1 C9 C10 68.2(3) . . . . ?
C3 P1 C9 C14 66.8(3) . . . . ?
B2 P1 C9 C14 -52.3(3) . . . . ?
B1 P1 C9 C14 -174.5(2) . . . . ?
Ca1 P1 C9 C14 -111.3(2) . . . . ?
C14 C9 C10 C11 0.1(4) . . . . ?
P1 C9 C10 C11 -179.4(2) . . . . ?
C9 C10 C11 C12 0.6(5) . . . . ?
C10 C11 C12 C13 -0.7(5) . . . . ?
C11 C12 C13 C14 0.1(5) . . . . ?
C12 C13 C14 C9 0.6(5) . . . . ?
C10 C9 C14 C13 -0.7(5) . . . . ?
P1 C9 C14 C13 178.8(2) . . . . ?
C34 N21 C22 C27 75.8(3) . . . . ?
Ca1 N21 C22 C27 -101.2(3) . . . . ?
C34 N21 C22 C23 -102.1(3) . . . . ?
Ca1 N21 C22 C23 80.8(3) . . . . ?
C27 C22 C23 C24 -0.4(4) . . . . ?
N21 C22 C23 C24 177.5(3) . . . . ?
C27 C22 C23 C28 -175.9(3) . . . . ?
N21 C22 C23 C28 2.0(4) . . . . ?
C22 C23 C24 C25 -1.0(5) . . . . ?
C28 C23 C24 C25 174.5(3) . . . . ?
C23 C24 C25 C26 1.3(5) . . . . ?
C24 C25 C26 C27 -0.3(5) . . . . ?
C25 C26 C27 C22 -1.1(5) . . . . ?
C25 C26 C27 C31 179.9(3) . . . . ?
C23 C22 C27 C26 1.4(4) . . . . ?
N21 C22 C27 C26 -176.5(3) . . . . ?
C23 C22 C27 C31 -179.5(3) . . . . ?
N21 C22 C27 C31 2.6(4) . . . . ?
C24 C23 C28 C29 -81.3(4) . . . . ?
C22 C23 C28 C29 94.0(3) . . . . ?
C24 C23 C28 C30 42.7(4) . . . . ?
C22 C23 C28 C30 -142.0(3) . . . . ?
C26 C27 C31 C33 78.7(4) . . . . ?
C22 C27 C31 C33 -100.3(3) . . . . ?
C26 C27 C31 C32 -45.5(4) . . . . ?
C22 C27 C31 C32 135.5(3) . . . . ?
C22 N21 C34 C35 -172.7(3) . . . . ?
Ca1 N21 C34 C35 4.1(4) . . . . ?
N21 C34 C35 C36 180.0(3) . . . . ?
N21 C34 C35 C40 2.4(5) . . . . ?
C40 C35 C36 C37 -1.5(4) . . . . ?
C34 C35 C36 C37 -179.2(3) . . . . ?
C35 C36 C37 C38 -1.2(4) . . . . ?
C35 C36 C37 C41 176.1(3) . . . . ?
C36 C37 C38 C39 2.5(4) . . . . ?
C41 C37 C38 C39 -174.6(3) . . . . ?
C37 C38 C39 C40 -1.3(4) . . . . ?
C37 C38 C39 C69 179.5(3) . . . . ?
C70 N15 C40 C35 -178.0(3) . . . . ?
Ca1 N15 C40 C35 -7.5(4) . . . . ?
C70 N15 C40 C39 1.0(3) . . . . ?
Ca1 N15 C40 C39 171.55(17) . . . . ?
C36 C35 C40 N15 -178.3(3) . . . . ?
C34 C35 C40 N15 -0.9(5) . . . . ?
C36 C35 C40 C39 2.7(4) . . . . ?
C34 C35 C40 C39 -179.9(3) . . . . ?
C38 C39 C40 N15 179.5(2) . . . . ?
C69 C39 C40 N15 -1.1(3) . . . . ?
C38 C39 C40 C35 -1.4(4) . . . . ?
C69 C39 C40 C35 178.0(2) . . . . ?
C38 C37 C41 C44 -10.6(4) . . . . ?
C36 C37 C41 C44 172.3(3) . . . . ?
C38 C37 C41 C43 109.9(3) . . . . ?
C36 C37 C41 C43 -67.1(4) . . . . ?
C38 C37 C41 C42 -130.9(3) . . . . ?
C36 C37 C41 C42 52.1(4) . . . . ?
C64 N51 C52 C53 -82.5(3) . . . . ?
Ca1 N51 C52 C53 99.3(3) . . . . ?
C64 N51 C52 C57 91.1(3) . . . . ?
Ca1 N51 C52 C57 -87.0(3) . . . . ?
C57 C52 C53 C54 -0.5(4) . . . . ?
N51 C52 C53 C54 173.0(2) . . . . ?
C57 C52 C53 C58 -176.6(3) . . . . ?
N51 C52 C53 C58 -3.1(4) . . . . ?
C52 C53 C54 C55 -1.3(4) . . . . ?
C58 C53 C54 C55 174.8(3) . . . . ?
C53 C54 C55 C56 1.9(5) . . . . ?
C54 C55 C56 C57 -0.5(5) . . . . ?
C55 C56 C57 C52 -1.2(5) . . . . ?
C55 C56 C57 C61 -177.9(3) . . . . ?
C53 C52 C57 C56 1.8(4) . . . . ?
N51 C52 C57 C56 -171.8(3) . . . . ?
C53 C52 C57 C61 178.5(3) . . . . ?
N51 C52 C57 C61 5.0(4) . . . . ?
C54 C53 C58 C59 48.7(4) . . . . ?
C52 C53 C58 C59 -135.3(3) . . . . ?
C54 C53 C58 C60 -75.0(4) . . . . ?
C52 C53 C58 C60 101.0(3) . . . . ?
C56 C57 C61 C62 -39.7(4) . . . . ?
C52 C57 C61 C62 143.7(3) . . . . ?
C56 C57 C61 C63 85.0(4) . . . . ?
C52 C57 C61 C63 -91.6(4) . . . . ?
C52 N51 C64 C65 178.0(3) . . . . ?
Ca1 N51 C64 C65 -3.8(4) . . . . ?
N51 C64 C65 C66 175.6(3) . . . . ?
N51 C64 C65 C70 -5.7(5) . . . . ?
C70 C65 C66 C67 -0.1(4) . . . . ?
C64 C65 C66 C67 178.8(3) . . . . ?
C65 C66 C67 C68 -1.4(5) . . . . ?
C65 C66 C67 C71B 177.3(3) . . . . ?
C65 C66 C67 C71A 177.3(3) . . . . ?
C66 C67 C68 C69 1.1(4) . . . . ?
C71B C67 C68 C69 -177.6(3) . . . . ?
C71A C67 C68 C69 -177.6(3) . . . . ?
C67 C68 C69 C70 0.8(4) . . . . ?
C67 C68 C69 C39 177.7(3) . . . . ?
C38 C39 C69 C68 2.7(5) . . . . ?
C40 C39 C69 C68 -176.6(3) . . . . ?
C38 C39 C69 C70 -179.9(3) . . . . ?
C40 C39 C69 C70 0.7(3) . . . . ?
C40 N15 C70 C65 179.2(3) . . . . ?
Ca1 N15 C70 C65 8.6(4) . . . . ?
C40 N15 C70 C69 -0.5(3) . . . . ?
Ca1 N15 C70 C69 -171.13(17) . . . . ?
C66 C65 C70 N15 -177.9(3) . . . . ?
C64 C65 C70 N15 3.4(5) . . . . ?
C66 C65 C70 C69 1.9(4) . . . . ?
C64 C65 C70 C69 -176.9(3) . . . . ?
C68 C69 C70 N15 177.5(3) . . . . ?
C39 C69 C70 N15 -0.1(3) . . . . ?
C68 C69 C70 C65 -2.3(4) . . . . ?
C39 C69 C70 C65 -179.9(2) . . . . ?
C66 C67 C71A C72A -69.3(5) . . . . ?
C68 C67 C71A C72A 109.4(5) . . . . ?
C66 C67 C71A C73A 166.8(3) . . . . ?
C68 C67 C71A C73A -14.5(5) . . . . ?
C66 C67 C71A C74A 52.3(4) . . . . ?
C68 C67 C71A C74A -129.0(4) . . . . ?
C66 C67 C71B C73B 91.4(14) . . . . ?
C68 C67 C71B C73B -89.9(14) . . . . ?
C66 C67 C71B C72B -137.3(10) . . . . ?
C68 C67 C71B C72B 41.4(11) . . . . ?
C66 C67 C71B C74B -32.1(9) . . . . ?
C68 C67 C71B C74B 146.5(8) . . . . ?
C85A O81A C82A C83A 32.5(9) . . . . ?
Ca1 O81A C82A C83A -160.9(5) . . . . ?
O81A C82A C83A C84A -42.3(11) . . . . ?
C82A C83A C84A C85A 34.6(12) . . . . ?
C82A O81A C85A C84A -9.8(9) . . . . ?
Ca1 O81A C85A C84A -178.1(7) . . . . ?
C83A C84A C85A O81A -15.8(13) . . . . ?
C85B O81B C82B C83B -24.8(6) . . . . ?
Ca1 O81B C82B C83B 169.5(3) . . . . ?
O81B C82B C83B C84B 36.7(5) . . . . ?
C82B C83B C84B C85B -35.8(6) . . . . ?
C83B C84B C85B O81B 21.5(6) . . . . ?
C82B O81B C85B C84B 1.6(6) . . . . ?
Ca1 O81B C85B C84B 169.4(3) . . . . ?
